data_4029614
loop_
_publ_author_name
'Bruce, Alexandra M.'
'Weyburne, Emily S.'
'Engle, James T.'
'Ziegler, Christopher J.'
'Geier, 3rd, G Richard'

_publ_section_title
;
 Phlorins Bearing Different Substituents at the sp(3)-Hybridized
 Meso-Position.
;
_journal_issue 12
_journal_name_full 'The Journal of organic chemistry'
_journal_page_first 5664
_journal_page_last 5672
_journal_paper_doi 10.1021/jo5008256
_journal_volume 79
_journal_year 2014
_chemical_formula_sum 'C45 H19 F15 N4'
_chemical_formula_weight 900.64
_chemical_name_systematic
; 
 5-methyl-5-phenyl-10,15,20-tris(pentafluorophenyl)phlorin 
;
_space_group_IT_number 15
_symmetry_cell_setting monoclinic
_symmetry_space_group_name_Hall '-C 2yc'
_symmetry_space_group_name_H-M 'C 1 2/c 1'
_atom_sites_solution_hydrogens geom
_atom_sites_solution_primary direct
_atom_sites_solution_secondary difmap
_audit_creation_method SHELXL-97
_cell_angle_alpha 90.00
_cell_angle_beta 96.863(3)
_cell_angle_gamma 90.00
_cell_formula_units_Z 8
_cell_length_a 27.4367(11)
_cell_length_b 8.4546(4)
_cell_length_c 43.9970(17)
_cell_measurement_reflns_used 9134
_cell_measurement_temperature 100(2)
_cell_measurement_theta_max 65.58
_cell_measurement_theta_min 3.24
_cell_volume 10132.7(7)
_computing_cell_refinement 'Bruker SAINT'
_computing_data_collection 'Bruker APEX2'
_computing_data_reduction 'Bruker SAINT'
_computing_molecular_graphics 'Bruker SHELXTL'
_computing_publication_material 'Bruker SHELXTL'
_computing_structure_refinement 'SHELXL-97 (Sheldrick, 2008)'
_computing_structure_solution 'SHELXS-97 (Sheldrick, 2008)'
_diffrn_ambient_temperature 100(2)
_diffrn_measured_fraction_theta_full 0.950
_diffrn_measured_fraction_theta_max 0.950
_diffrn_measurement_device_type 'Bruker APEX-II CCD'
_diffrn_measurement_method '\f and \w scans'
_diffrn_radiation_monochromator graphite
_diffrn_radiation_source 'fine-focus sealed tube'
_diffrn_radiation_type CuK\a
_diffrn_radiation_wavelength 1.54178
_diffrn_reflns_av_R_equivalents 0.0607
_diffrn_reflns_av_sigmaI/netI 0.0714
_diffrn_reflns_limit_h_max 32
_diffrn_reflns_limit_h_min -30
_diffrn_reflns_limit_k_max 10
_diffrn_reflns_limit_k_min -9
_diffrn_reflns_limit_l_max 34
_diffrn_reflns_limit_l_min -50
_diffrn_reflns_number 27302
_diffrn_reflns_theta_full 66.20
_diffrn_reflns_theta_max 66.20
_diffrn_reflns_theta_min 3.24
_exptl_absorpt_coefficient_mu 0.965
_exptl_absorpt_correction_T_max 0.9131
_exptl_absorpt_correction_T_min 0.7439
_exptl_absorpt_correction_type multi-scan
_exptl_absorpt_process_details 'SADABS; [Sheldrick, G. M. (2004)]'
_exptl_crystal_colour green
_exptl_crystal_density_diffrn 1.181
_exptl_crystal_density_meas ?
_exptl_crystal_density_method 'not measured'
_exptl_crystal_description rod
_exptl_crystal_F_000 3616
_exptl_crystal_size_max 0.33
_exptl_crystal_size_mid 0.13
_exptl_crystal_size_min 0.10
_platon_squeeze_details
;
;
_refine_diff_density_max 0.311
_refine_diff_density_min -0.300
_refine_diff_density_rms 0.068
_refine_ls_extinction_method none
_refine_ls_goodness_of_fit_ref 0.871
_refine_ls_hydrogen_treatment constr
_refine_ls_matrix_type full
_refine_ls_number_parameters 578
_refine_ls_number_reflns 8409
_refine_ls_number_restraints 0
_refine_ls_restrained_S_all 0.871
_refine_ls_R_factor_all 0.1094
_refine_ls_R_factor_gt 0.0769
_refine_ls_shift/su_max 0.000
_refine_ls_shift/su_mean 0.000
_refine_ls_structure_factor_coef Fsqd
_refine_ls_weighting_details 'calc w=1/[\s^2^(Fo^2^)+(0.0868P)^2^+78.6672P] where P=(Fo^2^+2Fc^2^)/3'
_refine_ls_weighting_scheme calc
_refine_ls_wR_factor_gt 0.1980
_refine_ls_wR_factor_ref 0.2150
_reflns_number_gt 5394
_reflns_number_total 8409
_reflns_threshold_expression >2sigma(I)
_cod_data_source_file jo5008256_si_003.cif
_cod_data_source_block 3b
_cod_depositor_comments
;
The following automatic conversions were performed:

'_symmetry_cell_setting' value 'Monoclinic' changed to 'monoclinic'
according to
/usr/data/users/saulius/crontab/automatic-downloads/rss-feeds/ACS/lib/dictionaries/cif_core.dic
dictionary named 'cif_core.dic' version 2.4.2 from 2011-04-26.

Automatic conversion script
Id: cif_fix_values 2281 2013-09-26 08:29:07Z andrius 

 Adding full bibliography for 4029612--4029614.cif.

The following automatic conversions were performed:

'_exptl_crystal_density_meas' value 'not measured' was changed to '?'
- the value is perceived as not measured.

Automatic conversion script
Id: cif_fix_values 3008 2015-01-20 13:52:24Z robertas 
;
_cod_original_sg_symbol_H-M C2/c
_cod_database_code 4029614

loop_
_symmetry_equiv_pos_as_xyz
'x, y, z'
'-x, y, -z+1/2'
'x+1/2, y+1/2, z'
'-x+1/2, y+1/2, -z+1/2'
'-x, -y, -z'
'x, -y, z-1/2'
'-x+1/2, -y+1/2, -z'
'x+1/2, -y+1/2, z-1/2'

loop_
_atom_site_label
_atom_site_type_symbol
_atom_site_fract_x
_atom_site_fract_y
_atom_site_fract_z
_atom_site_U_iso_or_equiv
_atom_site_adp_type
_atom_site_occupancy
_atom_site_symmetry_multiplicity
_atom_site_calc_flag
_atom_site_refinement_flags
F1 F 1.12112(9) 0.5610(5) 0.30010(7) 0.0655(10) Uani 1 1 d .
F2 F 0.51069(10) 0.5114(6) 0.39059(8) 0.0819(13) Uani 1 1 d .
F3 F 1.06206(10) 0.3155(4) 0.31237(7) 0.0587(9) Uani 1 1 d .
F4 F 0.97163(9) 0.3727(3) 0.32730(6) 0.0436(7) Uani 1 1 d .
F5 F 0.83965(11) 0.9152(4) 0.47171(7) 0.0600(9) Uani 1 1 d .
F6 F 0.87227(14) 0.9260(5) 0.53159(7) 0.0805(11) Uani 1 1 d .
F7 F 0.93706(15) 0.7039(5) 0.55685(7) 0.0842(12) Uani 1 1 d .
F8 F 0.96406(11) 0.4625(4) 0.52197(7) 0.0637(9) Uani 1 1 d .
F9 F 0.92732(9) 0.4397(3) 0.46322(6) 0.0453(7) Uani 1 1 d .
F10 F 0.67087(10) 0.3447(4) 0.37925(8) 0.0588(8) Uani 1 1 d .
F11 F 0.57886(12) 0.2746(5) 0.38879(9) 0.0844(12) Uani 1 1 d .
F12 F 0.53676(10) 0.8138(5) 0.38146(6) 0.0684(11) Uani 1 1 d .
F13 F 0.62909(10) 0.8858(4) 0.37193(7) 0.0550(8) Uani 1 1 d .
F14 F 1.00046(9) 0.9203(4) 0.32253(7) 0.0513(7) Uani 1 1 d .
F15 F 1.09057(10) 0.8624(4) 0.30597(8) 0.0670(10) Uani 1 1 d .
C80 C 0.89594(13) 0.7243(5) 0.31061(9) 0.0265(9) Uani 1 1 d .
N2 N 0.85407(11) 0.8062(4) 0.31544(7) 0.0273(8) Uani 1 1 d .
H2 H 0.8466 0.8382 0.3334 0.033 Uiso 1 1 calc R
C81 C 0.82592(13) 0.8298(5) 0.28803(9) 0.0268(9) Uani 1 1 d .
N4 N 0.74988(11) 0.7897(4) 0.33207(8) 0.0265(8) Uani 1 1 d .
H4 H 0.7768 0.8110 0.3444 0.032 Uiso 1 1 calc R
C83 C 0.89312(14) 0.6955(5) 0.27962(9) 0.0305(10) Uani 1 1 d .
H83 H 0.9170 0.6409 0.2696 0.037 Uiso 1 1 calc R
C82 C 0.75842(14) 0.9458(5) 0.25209(9) 0.0285(9) Uani 1 1 d .
H82A H 0.7498 0.8422 0.2430 0.043 Uiso 1 1 calc R
H82B H 0.7834 0.9959 0.2411 0.043 Uiso 1 1 calc R
H82C H 0.7291 1.0128 0.2506 0.043 Uiso 1 1 calc R
N7 N 0.79057(11) 0.6788(5) 0.39356(8) 0.0311(8) Uani 1 1 d .
N8 N 0.88728(11) 0.6779(4) 0.37971(7) 0.0285(8) Uani 1 1 d .
H8 H 0.8573 0.6846 0.3702 0.034 Uiso 1 1 calc R
C1 C 1.07655(15) 0.5907(8) 0.30836(11) 0.0509(15) Uani 1 1 d .
C2 C 1.04667(16) 0.4657(7) 0.31410(11) 0.0424(12) Uani 1 1 d .
C3 C 1.00039(15) 0.4970(7) 0.32219(10) 0.0394(12) Uani 1 1 d .
C4 C 0.98306(14) 0.6472(6) 0.32486(9) 0.0312(10) Uani 1 1 d .
C5 C 0.93351(13) 0.6808(5) 0.33478(9) 0.0291(9) Uani 1 1 d .
C6 C 0.77874(13) 0.9245(5) 0.28578(9) 0.0250(9) Uani 1 1 d .
C7 C 0.74197(13) 0.8296(5) 0.30187(9) 0.0276(9) Uani 1 1 d .
C8 C 0.70940(14) 0.7107(5) 0.34052(9) 0.0292(9) Uani 1 1 d .
C9 C 0.70479(14) 0.6586(6) 0.37053(10) 0.0344(10) Uani 1 1 d .
C10 C 0.65337(15) 0.6192(7) 0.37620(10) 0.0382(12) Uani 1 1 d .
C11 C 0.63868(16) 0.4648(7) 0.38053(11) 0.0460(13) Uani 1 1 d .
C12 C 0.59135(18) 0.4316(8) 0.38513(12) 0.0567(16) Uani 1 1 d .
C13 C 0.55706(16) 0.5462(9) 0.38561(11) 0.0549(17) Uani 1 1 d .
C14 C 0.84967(13) 0.7595(5) 0.26544(9) 0.0290(9) Uani 1 1 d .
H14 H 0.8383 0.7559 0.2442 0.035 Uiso 1 1 calc R
C15 C 0.78661(14) 1.0897(5) 0.30045(9) 0.0291(9) Uani 1 1 d .
C16 C 0.74959(15) 1.1639(5) 0.31364(9) 0.0313(10) Uani 1 1 d .
H16 H 0.7192 1.1111 0.3146 0.038 Uiso 1 1 calc R
C17 C 0.75654(18) 1.3162(6) 0.32561(10) 0.0415(11) Uani 1 1 d .
H17 H 0.7311 1.3656 0.3350 0.050 Uiso 1 1 calc R
C18 C 0.80024(17) 1.3957(6) 0.32391(11) 0.0414(11) Uani 1 1 d .
H18 H 0.8049 1.4996 0.3320 0.050 Uiso 1 1 calc R
C19 C 0.83715(17) 1.3216(6) 0.31026(11) 0.0436(12) Uani 1 1 d .
H19 H 0.8672 1.3755 0.3090 0.052 Uiso 1 1 calc R
C20 C 0.83073(15) 1.1705(6) 0.29853(10) 0.0349(10) Uani 1 1 d .
H20 H 0.8562 1.1213 0.2892 0.042 Uiso 1 1 calc R
C21 C 0.74112(14) 0.6490(6) 0.39526(10) 0.0350(11) Uani 1 1 d .
C22 C 0.81244(15) 0.6629(6) 0.42260(10) 0.0332(10) Uani 1 1 d .
C23 C 0.86448(14) 0.6763(6) 0.43151(9) 0.0315(10) Uani 1 1 d .
C24 C 0.88250(15) 0.6792(6) 0.46463(10) 0.0342(10) Uani 1 1 d .
C25 C 0.86954(17) 0.7991(7) 0.48355(11) 0.0446(12) Uani 1 1 d .
C26 C 0.8862(2) 0.8055(8) 0.51430(12) 0.0567(15) Uani 1 1 d .
C27 C 0.9192(2) 0.6961(8) 0.52696(11) 0.0544(15) Uani 1 1 d .
C28 C 0.93293(18) 0.5747(8) 0.50958(11) 0.0514(14) Uani 1 1 d .
C29 C 0.91425(16) 0.5653(6) 0.47888(10) 0.0395(11) Uani 1 1 d .
C30 C 0.89874(14) 0.6765(5) 0.41058(9) 0.0302(10) Uani 1 1 d .
C31 C 0.92975(13) 0.6674(5) 0.36519(9) 0.0276(9) Uani 1 1 d .
C32 C 0.96967(14) 0.6555(6) 0.38968(10) 0.0347(10) Uani 1 1 d .
H32 H 1.0034 0.6443 0.3871 0.042 Uiso 1 1 calc R
C33 C 0.95141(14) 0.6629(6) 0.41651(10) 0.0348(10) Uani 1 1 d .
H33 H 0.9700 0.6598 0.4362 0.042 Uiso 1 1 calc R
C34 C 0.77742(16) 0.6223(8) 0.44320(11) 0.0510(15) Uani 1 1 d .
H34 H 0.7841 0.6061 0.4647 0.061 Uiso 1 1 calc R
C35 C 0.73347(16) 0.6117(7) 0.42618(11) 0.0483(14) Uani 1 1 d .
H35 H 0.7032 0.5847 0.4333 0.058 Uiso 1 1 calc R
C36 C 0.57015(17) 0.7001(8) 0.38135(11) 0.0507(15) Uani 1 1 d .
C37 C 0.61765(16) 0.7345(8) 0.37634(11) 0.0471(14) Uani 1 1 d .
C38 C 0.67577(14) 0.7001(5) 0.31438(10) 0.0320(10) Uani 1 1 d .
H38 H 0.6443 0.6520 0.3131 0.038 Uiso 1 1 calc R
C39 C 0.69638(14) 0.7728(5) 0.29024(9) 0.0290(9) Uani 1 1 d .
H39 H 0.6816 0.7813 0.2696 0.035 Uiso 1 1 calc R
C40 C 1.01436(15) 0.7690(7) 0.31905(10) 0.0399(12) Uani 1 1 d .
C41 C 1.06063(16) 0.7431(7) 0.31071(11) 0.0439(12) Uani 1 1 d .

loop_
_atom_site_aniso_label
_atom_site_aniso_U_11
_atom_site_aniso_U_22
_atom_site_aniso_U_33
_atom_site_aniso_U_23
_atom_site_aniso_U_13
_atom_site_aniso_U_12
F1 0.0259(14) 0.106(3) 0.068(2) 0.0125(19) 0.0196(13) 0.0173(16)
F2 0.0213(14) 0.158(4) 0.068(2) 0.006(2) 0.0132(13) -0.0181(19)
F3 0.0410(16) 0.079(2) 0.0565(18) -0.0032(16) 0.0080(13) 0.0287(16)
F4 0.0309(13) 0.0443(17) 0.0559(17) -0.0014(13) 0.0063(11) 0.0065(12)
F5 0.0636(19) 0.067(2) 0.0499(17) -0.0108(15) 0.0082(14) 0.0223(17)
F6 0.102(3) 0.092(3) 0.0485(19) -0.0277(19) 0.0114(18) 0.015(2)
F7 0.109(3) 0.110(3) 0.0283(16) -0.0103(18) -0.0134(16) -0.001(2)
F8 0.0582(18) 0.088(3) 0.0403(16) 0.0144(16) -0.0133(13) 0.0036(18)
F9 0.0430(15) 0.0514(18) 0.0398(15) 0.0021(13) -0.0022(11) 0.0044(13)
F10 0.0356(15) 0.058(2) 0.084(2) 0.0099(17) 0.0155(14) -0.0105(15)
F11 0.0461(19) 0.105(3) 0.104(3) 0.009(2) 0.0158(17) -0.040(2)
F12 0.0279(14) 0.134(3) 0.0453(17) 0.0133(18) 0.0106(12) 0.0250(18)
F13 0.0386(15) 0.074(2) 0.0540(18) 0.0101(16) 0.0143(13) 0.0128(15)
F14 0.0363(14) 0.054(2) 0.0661(19) 0.0054(15) 0.0165(13) -0.0050(14)
F15 0.0335(15) 0.085(3) 0.085(2) 0.0166(19) 0.0213(14) -0.0199(16)
C80 0.0172(18) 0.030(2) 0.033(2) 0.0003(18) 0.0039(15) -0.0008(17)
N2 0.0160(15) 0.042(2) 0.0238(17) 0.0000(15) 0.0025(13) -0.0005(15)
C81 0.0200(19) 0.031(2) 0.029(2) 0.0019(18) 0.0013(16) -0.0010(17)
N4 0.0128(15) 0.031(2) 0.036(2) -0.0017(15) 0.0012(13) -0.0013(14)
C83 0.0185(19) 0.041(3) 0.033(2) 0.0005(19) 0.0076(16) 0.0031(18)
C82 0.023(2) 0.032(3) 0.030(2) 0.0020(18) 0.0032(16) -0.0004(18)
N7 0.0181(16) 0.046(2) 0.0300(19) 0.0020(16) 0.0058(13) -0.0019(15)
N8 0.0139(15) 0.043(2) 0.0287(18) 0.0001(16) 0.0008(13) 0.0020(15)
C1 0.018(2) 0.101(5) 0.036(3) 0.007(3) 0.0083(18) 0.011(3)
C2 0.027(2) 0.061(4) 0.039(3) -0.001(2) 0.0037(19) 0.016(2)
C3 0.019(2) 0.063(4) 0.036(2) 0.001(2) 0.0022(17) 0.006(2)
C4 0.0150(19) 0.050(3) 0.029(2) 0.003(2) 0.0038(15) 0.0027(19)
C5 0.0169(19) 0.035(3) 0.036(2) -0.0017(19) 0.0055(16) 0.0043(17)
C6 0.0163(18) 0.030(2) 0.028(2) -0.0030(17) 0.0007(15) 0.0010(16)
C7 0.0175(18) 0.041(3) 0.025(2) 0.0003(18) 0.0042(15) 0.0056(18)
C8 0.022(2) 0.034(3) 0.033(2) 0.0000(18) 0.0085(17) 0.0008(18)
C9 0.021(2) 0.040(3) 0.043(3) 0.000(2) 0.0047(17) 0.0034(19)
C10 0.019(2) 0.069(4) 0.027(2) 0.008(2) 0.0049(16) -0.001(2)
C11 0.024(2) 0.066(4) 0.048(3) 0.004(3) 0.009(2) -0.008(2)
C12 0.034(3) 0.084(5) 0.053(3) 0.005(3) 0.008(2) -0.025(3)
C13 0.015(2) 0.114(6) 0.036(3) 0.005(3) 0.0048(18) -0.008(3)
C14 0.0192(19) 0.039(3) 0.029(2) -0.0038(19) 0.0055(16) 0.0016(18)
C15 0.024(2) 0.032(3) 0.029(2) -0.0002(18) -0.0040(16) 0.0003(18)
C16 0.029(2) 0.034(3) 0.031(2) -0.0021(19) 0.0019(17) 0.0030(19)
C17 0.049(3) 0.044(3) 0.032(2) 0.000(2) 0.006(2) 0.008(2)
C18 0.049(3) 0.032(3) 0.039(3) -0.003(2) -0.008(2) 0.000(2)
C19 0.035(2) 0.039(3) 0.053(3) 0.001(2) -0.010(2) -0.003(2)
C20 0.024(2) 0.039(3) 0.040(2) 0.002(2) -0.0008(17) 0.0029(19)
C21 0.020(2) 0.047(3) 0.038(2) 0.007(2) 0.0055(17) 0.0048(19)
C22 0.028(2) 0.039(3) 0.034(2) 0.001(2) 0.0076(17) 0.0009(19)
C23 0.026(2) 0.042(3) 0.026(2) -0.0005(19) 0.0005(16) -0.0015(19)
C24 0.025(2) 0.048(3) 0.030(2) 0.001(2) 0.0048(17) 0.000(2)
C25 0.039(3) 0.058(4) 0.037(3) -0.006(2) 0.008(2) 0.005(2)
C26 0.067(4) 0.064(4) 0.040(3) -0.016(3) 0.011(3) 0.001(3)
C27 0.069(4) 0.071(4) 0.022(2) -0.005(3) 0.001(2) -0.001(3)
C28 0.041(3) 0.078(4) 0.032(3) 0.011(3) -0.009(2) 0.001(3)
C29 0.035(2) 0.051(3) 0.033(2) -0.003(2) 0.0042(19) 0.001(2)
C30 0.0215(19) 0.037(3) 0.031(2) 0.0006(19) 0.0008(16) -0.0002(18)
C31 0.0168(18) 0.034(2) 0.033(2) 0.0013(18) 0.0055(15) 0.0030(17)
C32 0.0165(19) 0.047(3) 0.040(3) 0.004(2) 0.0005(17) -0.0020(19)
C33 0.021(2) 0.047(3) 0.035(2) 0.003(2) -0.0037(17) -0.0041(19)
C34 0.025(2) 0.098(5) 0.031(2) 0.009(3) 0.0067(18) -0.002(3)
C35 0.027(2) 0.078(4) 0.042(3) 0.013(3) 0.0115(19) 0.001(2)
C36 0.024(2) 0.097(5) 0.031(3) 0.007(3) 0.0041(18) 0.011(3)
C37 0.024(2) 0.086(5) 0.033(3) 0.011(3) 0.0077(18) 0.007(3)
C38 0.0181(19) 0.037(3) 0.041(2) -0.004(2) 0.0028(17) -0.0014(18)
C39 0.0217(19) 0.037(3) 0.028(2) -0.0021(18) 0.0018(16) 0.0005(18)
C40 0.021(2) 0.059(4) 0.040(3) 0.005(2) 0.0065(18) 0.001(2)
C41 0.022(2) 0.066(4) 0.045(3) 0.007(2) 0.0117(19) -0.002(2)

loop_
_atom_type_symbol
_atom_type_description
_atom_type_scat_dispersion_real
_atom_type_scat_dispersion_imag
_atom_type_scat_source
C C 0.0181 0.0091 'International Tables Vol C Tables 4.2.6.8 and 6.1.1.4'
H H 0.0000 0.0000 'International Tables Vol C Tables 4.2.6.8 and 6.1.1.4'
N N 0.0311 0.0180 'International Tables Vol C Tables 4.2.6.8 and 6.1.1.4'
F F 0.0727 0.0534 'International Tables Vol C Tables 4.2.6.8 and 6.1.1.4'

loop_
_geom_angle_atom_site_label_1
_geom_angle_atom_site_label_2
_geom_angle_atom_site_label_3
_geom_angle
C83 C80 N2 107.0(3)
C83 C80 C5 129.6(4)
N2 C80 C5 123.4(4)
C81 N2 C80 109.3(3)
C81 N2 H2 125.4
C80 N2 H2 125.4
N2 C81 C14 107.8(3)
N2 C81 C6 121.5(3)
C14 C81 C6 130.6(4)
C7 N4 C8 110.0(3)
C7 N4 H4 125.0
C8 N4 H4 125.0
C80 C83 C14 108.6(3)
C80 C83 H83 125.7
C14 C83 H83 125.7
C6 C82 H82A 109.5
C6 C82 H82B 109.5
H82A C82 H82B 109.5
C6 C82 H82C 109.5
H82A C82 H82C 109.5
H82B C82 H82C 109.5
C22 N7 C21 104.9(3)
C30 N8 C31 110.6(3)
C30 N8 H8 124.7
C31 N8 H8 124.7
F1 C1 C41 120.5(5)
F1 C1 C2 119.1(5)
C41 C1 C2 120.4(4)
F3 C2 C1 121.1(4)
F3 C2 C3 120.0(5)
C1 C2 C3 118.9(5)
F4 C3 C4 119.6(4)
F4 C3 C2 117.8(5)
C4 C3 C2 122.6(5)
C3 C4 C40 116.5(4)
C3 C4 C5 122.4(4)
C40 C4 C5 121.0(4)
C31 C5 C80 128.2(3)
C31 C5 C4 116.6(3)
C80 C5 C4 115.2(3)
C81 C6 C7 107.4(3)
C81 C6 C82 109.6(3)
C7 C6 C82 109.1(3)
C81 C6 C15 112.0(3)
C7 C6 C15 110.4(3)
C82 C6 C15 108.4(3)
N4 C7 C39 107.9(3)
N4 C7 C6 123.0(3)
C39 C7 C6 129.1(4)
N4 C8 C38 106.5(4)
N4 C8 C9 124.5(4)
C38 C8 C9 129.0(4)
C21 C9 C8 128.0(4)
C21 C9 C10 117.3(4)
C8 C9 C10 114.6(4)
C37 C10 C11 116.5(4)
C37 C10 C9 121.7(5)
C11 C10 C9 121.8(4)
F10 C11 C12 119.3(5)
F10 C11 C10 120.0(4)
C12 C11 C10 120.7(5)
C13 C12 C11 122.0(6)
C13 C12 F11 120.2(5)
C11 C12 F11 117.8(6)
F2 C13 C12 121.2(6)
F2 C13 C36 119.8(6)
C12 C13 C36 119.0(4)
C81 C14 C83 107.3(4)
C81 C14 H14 126.4
C83 C14 H14 126.4
C16 C15 C20 119.2(4)
C16 C15 C6 120.9(4)
C20 C15 C6 119.7(4)
C15 C16 C17 120.3(4)
C15 C16 H16 119.9
C17 C16 H16 119.9
C18 C17 C16 120.5(4)
C18 C17 H17 119.7
C16 C17 H17 119.7
C17 C18 C19 119.1(5)
C17 C18 H18 120.5
C19 C18 H18 120.5
C20 C19 C18 120.8(5)
C20 C19 H19 119.6
C18 C19 H19 119.6
C19 C20 C15 120.1(4)
C19 C20 H20 120.0
C15 C20 H20 120.0
C9 C21 N7 124.1(4)
C9 C21 C35 125.7(4)
N7 C21 C35 110.2(4)
N7 C22 C34 111.4(4)
N7 C22 C23 124.3(4)
C34 C22 C23 124.2(4)
C30 C23 C22 123.1(4)
C30 C23 C24 118.6(4)
C22 C23 C24 118.2(4)
C25 C24 C29 115.2(4)
C25 C24 C23 121.6(4)
C29 C24 C23 123.2(4)
F5 C25 C26 117.9(5)
F5 C25 C24 119.4(4)
C26 C25 C24 122.7(5)
F6 C26 C27 119.9(5)
F6 C26 C25 119.9(5)
C27 C26 C25 120.0(5)
F7 C27 C28 119.5(5)
F7 C27 C26 120.7(5)
C28 C27 C26 119.8(5)
F8 C28 C27 120.6(4)
F8 C28 C29 119.7(5)
C27 C28 C29 119.7(5)
F9 C29 C28 117.1(4)
F9 C29 C24 120.5(4)
C28 C29 C24 122.4(5)
N8 C30 C23 124.6(4)
N8 C30 C33 106.8(3)
C23 C30 C33 128.4(4)
C5 C31 N8 127.6(4)
C5 C31 C32 126.9(3)
N8 C31 C32 105.2(3)
C33 C32 C31 108.9(4)
C33 C32 H32 125.5
C31 C32 H32 125.5
C32 C33 C30 108.5(4)
C32 C33 H33 125.8
C30 C33 H33 125.8
C35 C34 C22 106.7(4)
C35 C34 H34 126.7
C22 C34 H34 126.7
C34 C35 C21 106.9(4)
C34 C35 H35 126.6
C21 C35 H35 126.6
F12 C36 C13 119.7(5)
F12 C36 C37 120.9(6)
C13 C36 C37 119.4(5)
F13 C37 C36 117.9(5)
F13 C37 C10 119.7(4)
C36 C37 C10 122.4(6)
C8 C38 C39 108.1(4)
C8 C38 H38 126.0
C39 C38 H38 126.0
C7 C39 C38 107.5(4)
C7 C39 H39 126.2
C38 C39 H39 126.2
F14 C40 C41 117.5(4)
F14 C40 C4 119.6(4)
C41 C40 C4 122.8(5)
F15 C41 C1 119.5(4)
F15 C41 C40 121.7(5)
C1 C41 C40 118.8(5)

loop_
_geom_bond_atom_site_label_1
_geom_bond_atom_site_label_2
_geom_bond_distance
F1 C1 1.340(5)
F2 C13 1.349(5)
F3 C2 1.343(6)
F4 C3 1.349(6)
F5 C25 1.344(6)
F6 C26 1.354(6)
F7 C27 1.349(6)
F8 C28 1.347(6)
F9 C29 1.338(6)
F10 C11 1.351(6)
F11 C12 1.385(7)
F12 C36 1.329(6)
F13 C37 1.337(7)
F14 C40 1.349(6)
F15 C41 1.333(6)
C80 C83 1.378(6)
C80 N2 1.379(5)
C80 C5 1.438(6)
N2 C81 1.367(5)
N2 H2 0.8800
C81 C14 1.386(6)
C81 C6 1.515(5)
N4 C7 1.363(5)
N4 C8 1.384(5)
N4 H4 0.8800
C83 C14 1.388(6)
C83 H83 0.9500
C82 C6 1.531(6)
C82 H82A 0.9800
C82 H82B 0.9800
C82 H82C 0.9800
N7 C22 1.352(6)
N7 C21 1.391(5)
N8 C30 1.357(5)
N8 C31 1.397(5)
N8 H8 0.8800
C1 C41 1.368(8)
C1 C2 1.380(8)
C2 C3 1.385(6)
C3 C4 1.366(7)
C4 C40 1.384(7)
C4 C5 1.504(5)
C5 C31 1.359(6)
C6 C7 1.527(6)
C6 C15 1.543(6)
C7 C39 1.380(6)
C8 C38 1.389(6)
C8 C9 1.412(6)
C9 C21 1.387(6)
C9 C10 1.499(6)
C10 C37 1.383(7)
C10 C11 1.386(8)
C11 C12 1.367(6)
C12 C13 1.352(9)
C13 C36 1.368(9)
C14 H14 0.9500
C15 C16 1.379(6)
C15 C20 1.401(6)
C16 C17 1.396(7)
C16 H16 0.9500
C17 C18 1.385(7)
C17 H17 0.9500
C18 C19 1.387(7)
C18 H18 0.9500
C19 C20 1.381(7)
C19 H19 0.9500
C20 H20 0.9500
C21 C35 1.436(6)
C22 C34 1.439(6)
C22 C23 1.439(6)
C23 C30 1.392(6)
C23 C24 1.482(6)
C24 C25 1.385(7)
C24 C29 1.396(7)
C25 C26 1.377(7)
C26 C27 1.366(8)
C27 C28 1.359(8)
C28 C29 1.389(7)
C30 C33 1.442(5)
C31 C32 1.445(6)
C32 C33 1.338(6)
C32 H32 0.9500
C33 H33 0.9500
C34 C35 1.344(6)
C34 H34 0.9500
C35 H35 0.9500
C36 C37 1.379(7)
C38 C39 1.403(6)
C38 H38 0.9500
C39 H39 0.9500
C40 C41 1.380(6)

loop_
_platon_squeeze_void_nr
_platon_squeeze_void_average_x
_platon_squeeze_void_average_y
_platon_squeeze_void_average_z
_platon_squeeze_void_volume
_platon_squeeze_void_count_electrons
_platon_squeeze_void_content
1 -0.004 -0.004 0.000 1409 404 ' '
2 0.000 0.159 0.250 156 41 ' '
3 -0.001 1.001 0.500 1409 404 ' '
4 0.000 0.832 0.750 156 41 ' '
5 0.500 0.658 0.250 156 41 ' '
6 0.500 0.339 0.750 156 41 ' '
